data_2203247
loop_
_publ_author_name
'Xu, Hongbin'
'Liang, Yucang'
'Su, Zhongmin'
'Zhao, Yahui'
'Shao, Kuizhan'
'Zhang, Hengjun'
'Yue, Shumei'

_publ_section_title
;
 Tetraaqua(2,2'-bipyridine)zinc(II) terephthalate
;
_journal_issue 2
_journal_name_full 'Acta Crystallographica Section E'
_journal_page_first m142
_journal_page_last m144
_journal_paper_doi 10.1107/S1600536803029210
_journal_volume 60
_journal_year 2004
_chemical_formula_iupac '[Zn (C10 H8 N2) (H2 O)4] (C8 H4 O4)'
_chemical_formula_moiety 'C10 H16 N2 O4 Zn 2+, C8 H4 O4 2-'
_chemical_formula_sum 'C18 H20 N2 O8 Zn'
_chemical_formula_weight 457.73
_chemical_name_systematic
;
Tetraaqua(2,2'-bipyridine)zinc(II) terephthalate
;
_space_group_IT_number 14
_symmetry_cell_setting monoclinic
_symmetry_space_group_name_Hall '-P 2ybc'
_symmetry_space_group_name_H-M 'P 1 21/c 1'
_atom_sites_solution_hydrogens geom
_atom_sites_solution_primary direct
_atom_sites_solution_secondary difmap
_audit_creation_method SHELXL-97
_cell_angle_alpha 90.00
_cell_angle_beta 102.40(3)
_cell_angle_gamma 90.00
_cell_formula_units_Z 4
_cell_length_a 7.641(2)
_cell_length_b 23.508(5)
_cell_length_c 11.134(2)
_cell_measurement_reflns_used 13997
_cell_measurement_temperature 293(2)
_cell_measurement_theta_max 27.48
_cell_measurement_theta_min 1.73
_cell_volume 1953.3(8)
_computing_cell_refinement PROCESS-AUTO
_computing_data_collection 'PROCESS-AUTO (Rigaku, 1998)'
_computing_data_reduction 'RAPID-AUTO (Rigaku, 1998)'
_computing_molecular_graphics 'ORTEP-3 for Windows (Farrugia, 1997)'
_computing_publication_material 'SHELXTL/PC (Sheldrick, 1997)'
_computing_structure_refinement 'SHELXL97 (Sheldrick, 1997)'
_computing_structure_solution 'SHELXS97 (Sheldrick, 1997)'
_diffrn_ambient_temperature 293(2)
_diffrn_detector_area_resol_mean 10.00
_diffrn_measured_fraction_theta_full 1.000
_diffrn_measured_fraction_theta_max 1.000
_diffrn_measurement_device_type 'Rigaku R-AXIS RAPID'
_diffrn_measurement_method \w
_diffrn_radiation_monochromator graphite
_diffrn_radiation_source 'fine-focus sealed tube'
_diffrn_radiation_type MoK\a
_diffrn_radiation_wavelength 0.71073
_diffrn_reflns_av_R_equivalents 0.0542
_diffrn_reflns_av_sigmaI/netI 0.0599
_diffrn_reflns_limit_h_max 9
_diffrn_reflns_limit_h_min 0
_diffrn_reflns_limit_k_max 30
_diffrn_reflns_limit_k_min 0
_diffrn_reflns_limit_l_max 14
_diffrn_reflns_limit_l_min -14
_diffrn_reflns_number 4476
_diffrn_reflns_theta_full 27.48
_diffrn_reflns_theta_max 27.48
_diffrn_reflns_theta_min 1.73
_diffrn_standards_decay_% 0
_diffrn_standards_interval_count 0
_diffrn_standards_interval_time 0
_diffrn_standards_number 0
_exptl_absorpt_coefficient_mu 1.306
_exptl_absorpt_correction_T_max 0.737
_exptl_absorpt_correction_T_min 0.540
_exptl_absorpt_correction_type multi-scan
_exptl_absorpt_process_details '(ABSCOR; Higashi, 1995)'
_exptl_crystal_colour colorless
_exptl_crystal_density_diffrn 1.556
_exptl_crystal_density_method 'not measured'
_exptl_crystal_description block
_exptl_crystal_F_000 944
_exptl_crystal_size_max 0.406
_exptl_crystal_size_mid 0.376
_exptl_crystal_size_min 0.234
_refine_diff_density_max 2.245
_refine_diff_density_min -0.575
_refine_ls_extinction_method none
_refine_ls_goodness_of_fit_ref 1.104
_refine_ls_hydrogen_treatment mixed
_refine_ls_matrix_type full
_refine_ls_number_parameters 286
_refine_ls_number_reflns 4476
_refine_ls_number_restraints 8
_refine_ls_restrained_S_all 1.103
_refine_ls_R_factor_all 0.0775
_refine_ls_R_factor_gt 0.0598
_refine_ls_shift/su_max 0.000
_refine_ls_shift/su_mean 0.000
_refine_ls_structure_factor_coef Fsqd
_refine_ls_weighting_details 'calc w = 1/[\s^2^(Fo^2^)(0.1219P)^2^.4398P] where P = (Fo^2^+2Fc^2^)/3'
_refine_ls_weighting_scheme calc
_refine_ls_wR_factor_gt 0.1944
_refine_ls_wR_factor_ref 0.2015
_reflns_number_gt 3222
_reflns_number_total 4476
_reflns_threshold_expression I>2\s(I)
_cod_data_source_file ww6148.cif
_cod_data_source_block I
_cod_depositor_comments
;
The following automatic conversions were performed:
'_symmetry_cell_setting' value 'Monoclinic' changed to 'monoclinic'
according to '/home/saulius/struct/CIF-dictionaries/cif_core.dic'
dictionary named 'cif_core.dic' version 2.4.1 from 2010-06-29.

Automatic conversion script
Id: cif_fix_enum 1527 2010-12-29 10:47:43Z saulius 

The following automatic conversions were performed:

'_symmetry_cell_setting' value 'Monoclinic' changed to 'monoclinic'
according to /home/saulius/struct/CIF-dictionaries/cif_core.dic
dictionary named 'cif_core.dic' version 2.4.1 from 2010-06-29.

Automatic conversion script
Id: cif_fix_values 1715 2011-07-08 13:25:40Z adriana 
;
_cod_original_cell_volume 1953.5(7)
_cod_original_sg_symbol_H-M 'P 21/c'
_cod_database_code 2203247
_cod_database_fobs_code 2203247

loop_
_symmetry_equiv_pos_as_xyz
'x, y, z'
' -x, y+1/2, -z+1/2'
'-x, -y, -z'
'x, -y-1/2, z-1/2'

loop_
_atom_site_label
_atom_site_fract_x
_atom_site_fract_y
_atom_site_fract_z
_atom_site_U_iso_or_equiv
_atom_site_adp_type
_atom_site_calc_flag
_atom_site_refinement_flags
_atom_site_occupancy
_atom_site_type_symbol
Zn1 0.71111(6) 0.63942(2) 0.77627(4) 0.02283(19) Uani d . 1 Zn
O8W 0.4267(5) 0.63496(17) 0.7618(3) 0.0398(8) Uani d D 1 O
O4 -0.1296(4) 0.69475(15) 1.4610(3) 0.0348(8) Uani d . 1 O
O7W 0.9920(5) 0.64433(19) 0.7876(3) 0.0433(9) Uani d D 1 O
O6W 0.7243(5) 0.70105(15) 0.9069(3) 0.0387(8) Uani d D 1 O
O2 0.2964(5) 0.66631(18) 0.9635(3) 0.0408(9) Uani d . 1 O
N1 0.7397(5) 0.57087(15) 0.9059(4) 0.0301(8) Uani d . 1 N
O5W 0.6744(5) 0.69313(14) 0.6297(3) 0.0326(7) Uani d D 1 O
O3 0.1231(5) 0.66285(18) 1.5811(3) 0.0432(9) Uani d . 1 O
C10 0.7093(9) 0.5640(2) 0.5447(5) 0.0451(13) Uani d . 1 C
H20A 0.6891 0.5982 0.5022 0.080 Uiso calc R 1 H
N2 0.7144(5) 0.56418(16) 0.6649(3) 0.0312(8) Uani d . 1 N
O1 0.5448(4) 0.69988(14) 1.0846(3) 0.0349(7) Uani d . 1 O
C17 0.3118(6) 0.6841(2) 1.3916(4) 0.0306(10) Uani d . 1 C
H36A 0.3810 0.6833 1.4713 0.080 Uiso calc R 1 H
C20 0.0341(6) 0.68061(17) 1.4817(4) 0.0254(9) Uani d . 1 C
C19 0.3831(6) 0.68417(18) 1.0655(4) 0.0264(9) Uani d . 1 C
C15 0.0218(6) 0.6857(2) 1.2528(4) 0.0320(10) Uani d . 1 C
H32A -0.1025 0.6872 1.2393 0.080 Uiso calc R 1 H
C16 0.1238(6) 0.68378(17) 1.3723(4) 0.0233(8) Uani d . 1 C
C11 0.7480(6) 0.51835(19) 0.8605(4) 0.0308(9) Uani d . 1 C
C12 0.7442(6) 0.51529(19) 0.7271(4) 0.0303(9) Uani d . 1 C
C1 0.7436(8) 0.5767(2) 1.0266(5) 0.0415(12) Uani d . 1 C
H11A 0.7367 0.6132 1.0578 0.080 Uiso calc R 1 H
C13 0.2912(6) 0.68542(17) 1.1718(4) 0.0239(8) Uani d . 1 C
C18 0.3945(6) 0.6857(2) 1.2920(4) 0.0305(10) Uani d . 1 C
H35A 0.5189 0.6869 1.3052 0.080 Uiso calc R 1 H
C14 0.1054(6) 0.6855(2) 1.1535(4) 0.0325(10) Uani d . 1 C
H33A 0.0362 0.6854 1.0739 0.080 Uiso calc R 1 H
C4 0.7599(9) 0.4708(2) 0.9366(5) 0.0475(14) Uani d . 1 C
H14A 0.7657 0.4345 0.9042 0.080 Uiso calc R 1 H
C7 0.7695(9) 0.4650(2) 0.6667(6) 0.0489(14) Uani d . 1 C
H17A 0.7906 0.4311 0.7107 0.080 Uiso calc R 1 H
C9 0.7327(10) 0.5151(3) 0.4792(6) 0.0587(17) Uani d . 1 C
H19A 0.7276 0.5164 0.3951 0.080 Uiso calc R 1 H
C2 0.7575(10) 0.5310(3) 1.1070(6) 0.0578(16) Uani d . 1 C
H12A 0.7627 0.5364 1.1904 0.080 Uiso calc R 1 H
C8 0.7634(10) 0.4653(3) 0.5431(6) 0.0594(17) Uani d . 1 C
H18A 0.7801 0.4317 0.5027 0.080 Uiso calc R 1 H
C3 0.7632(10) 0.4774(3) 1.0586(6) 0.0606(18) Uani d . 1 C
H13A 0.7693 0.4457 1.1091 0.080 Uiso calc R 1 H
H7 1.066(9) 0.654(3) 0.852(4) 0.080 Uiso d D 1 H
H6 0.668(9) 0.700(4) 0.965(5) 0.080 Uiso d D 1 H
H5 0.749(8) 0.696(3) 0.583(6) 0.080 Uiso d D 1 H
H4 0.375(11) 0.644(3) 0.690(3) 0.080 Uiso d D 1 H
H3 1.050(10) 0.650(3) 0.732(6) 0.080 Uiso d D 1 H
H2 0.377(10) 0.647(3) 0.818(5) 0.080 Uiso d D 1 H
H1 0.783(9) 0.7315(19) 0.911(7) 0.080 Uiso d D 1 H
H11 0.626(10) 0.7256(16) 0.620(7) 0.080 Uiso d D 1 H

loop_
_atom_site_aniso_label
_atom_site_aniso_U_11
_atom_site_aniso_U_22
_atom_site_aniso_U_33
_atom_site_aniso_U_12
_atom_site_aniso_U_13
_atom_site_aniso_U_23
Zn1 0.0272(3) 0.0227(3) 0.0203(3) 0.00129(19) 0.00877(18) 0.00109(18)
O8W 0.0292(17) 0.061(2) 0.0305(17) 0.0017(16) 0.0096(14) -0.0010(17)
O4 0.0336(17) 0.0439(19) 0.0315(17) 0.0144(15) 0.0171(14) 0.0109(14)
O7W 0.0254(17) 0.078(3) 0.0287(18) -0.0013(17) 0.0097(14) 0.0018(18)
O6W 0.051(2) 0.0325(17) 0.0410(19) -0.0118(16) 0.0294(17) -0.0148(15)
O2 0.0386(18) 0.067(2) 0.0198(16) -0.0089(18) 0.0138(13) -0.0075(15)
N1 0.034(2) 0.0264(18) 0.033(2) 0.0020(16) 0.0123(16) 0.0050(15)
O5W 0.0381(18) 0.0323(17) 0.0327(17) 0.0093(14) 0.0196(14) 0.0103(14)
O3 0.0387(19) 0.068(2) 0.0251(17) 0.0103(18) 0.0117(14) 0.0077(16)
C10 0.072(4) 0.037(3) 0.029(2) -0.001(3) 0.017(2) -0.002(2)
N2 0.040(2) 0.0257(18) 0.0298(19) 0.0007(16) 0.0127(16) -0.0012(15)
O1 0.0339(17) 0.0378(17) 0.0377(18) -0.0122(15) 0.0184(14) -0.0107(15)
C17 0.030(2) 0.039(2) 0.024(2) -0.0044(19) 0.0088(17) -0.0036(18)
C20 0.034(2) 0.026(2) 0.0220(19) 0.0027(17) 0.0184(17) 0.0006(16)
C19 0.032(2) 0.024(2) 0.026(2) -0.0020(17) 0.0120(17) -0.0002(16)
C15 0.027(2) 0.045(3) 0.025(2) 0.0048(19) 0.0067(17) 0.0020(19)
C16 0.026(2) 0.027(2) 0.0202(18) 0.0029(16) 0.0119(15) 0.0014(15)
C11 0.033(2) 0.026(2) 0.034(2) 0.0010(18) 0.0070(18) 0.0047(18)
C12 0.031(2) 0.024(2) 0.035(2) 0.0008(17) 0.0072(18) -0.0034(18)
C1 0.054(3) 0.042(3) 0.031(2) 0.005(2) 0.016(2) 0.007(2)
C13 0.029(2) 0.026(2) 0.0186(18) -0.0033(16) 0.0105(15) -0.0002(16)
C18 0.025(2) 0.041(3) 0.028(2) -0.0049(19) 0.0113(17) -0.0036(18)
C14 0.032(2) 0.044(3) 0.022(2) 0.003(2) 0.0067(17) 0.0002(18)
C4 0.066(4) 0.027(2) 0.050(3) 0.004(2) 0.014(3) 0.008(2)
C7 0.067(4) 0.027(2) 0.054(3) 0.005(2) 0.016(3) -0.008(2)
C9 0.091(5) 0.050(4) 0.040(3) -0.003(3) 0.026(3) -0.012(3)
C2 0.079(5) 0.058(4) 0.038(3) 0.007(3) 0.018(3) 0.016(3)
C8 0.090(5) 0.041(3) 0.052(3) 0.008(3) 0.024(3) -0.018(3)
C3 0.094(5) 0.045(3) 0.043(3) 0.001(3) 0.014(3) 0.022(3)

loop_
_atom_type_symbol
_atom_type_description
_atom_type_scat_dispersion_real
_atom_type_scat_dispersion_imag
_atom_type_scat_source
C C 0.0033 0.0016 'International Tables Vol C Tables 4.2.6.8 and 6.1.1.4'
H H 0.0000 0.0000 'International Tables Vol C Tables 4.2.6.8 and 6.1.1.4'
N N 0.0061 0.0033 'International Tables Vol C Tables 4.2.6.8 and 6.1.1.4'
O O 0.0106 0.0060 'International Tables Vol C Tables 4.2.6.8 and 6.1.1.4'
Zn Zn 0.2839 1.4301 'International Tables Vol C Tables 4.2.6.8 and 6.1.1.4'

loop_
_geom_angle_atom_site_label_1
_geom_angle_atom_site_label_2
_geom_angle_atom_site_label_3
_geom_angle
_geom_angle_publ_flag
O5W Zn1 O6W 96.22(15) yes
O5W Zn1 O7W 88.71(14) yes
O6W Zn1 O7W 91.41(15) yes
O5W Zn1 N1 169.56(15) yes
O6W Zn1 N1 94.11(15) yes
O7W Zn1 N1 92.60(15) yes
O5W Zn1 O8W 90.41(14) yes
O6W Zn1 O8W 88.98(15) yes
O7W Zn1 O8W 179.07(14) yes
N1 Zn1 O8W 88.21(15) yes
O5W Zn1 N2 93.67(14) yes
O6W Zn1 N2 169.89(15) yes
O7W Zn1 N2 86.70(16) yes
N1 Zn1 N2 76.08(15) yes
O8W Zn1 N2 93.06(15) yes
Zn1 O8W H4 109(6) ?
Zn1 O8W H2 123(6) ?
H4 O8W H2 116(8) ?
Zn1 O7W H7 123(6) ?
Zn1 O7W H3 130(6) ?
H7 O7W H3 103(8) ?
Zn1 O6W H6 124(6) ?
Zn1 O6W H1 126(6) ?
H6 O6W H1 110(8) ?
C11 N1 C1 118.6(4) ?
C11 N1 Zn1 116.4(3) ?
C1 N1 Zn1 125.0(3) ?
Zn1 O5W H5 123(5) ?
Zn1 O5W H11 130(5) ?
H5 O5W H11 100(7) ?
N2 C10 C9 123.4(5) ?
N2 C10 H20A 118.3 ?
C9 C10 H20A 118.3 ?
C10 N2 C12 118.9(4) ?
C10 N2 Zn1 125.3(3) ?
C12 N2 Zn1 115.3(3) ?
C18 C17 C16 120.2(4) ?
C18 C17 H36A 119.9 ?
C16 C17 H36A 119.9 ?
O3 C20 O4 125.6(4) ?
O3 C20 C16 118.4(4) ?
O4 C20 C16 116.0(4) ?
O2 C19 O1 123.8(4) ?
O2 C19 C13 118.3(4) ?
O1 C19 C13 117.9(4) ?
C14 C15 C16 120.1(4) ?
C14 C15 H32A 119.9 ?
C16 C15 H32A 119.9 ?
C15 C16 C17 119.3(4) ?
C15 C16 C20 120.7(4) ?
C17 C16 C20 119.9(4) ?
N1 C11 C4 120.7(5) ?
N1 C11 C12 115.5(4) ?
C4 C11 C12 123.7(4) ?
N2 C12 C7 120.4(5) ?
N2 C12 C11 116.3(4) ?
C7 C12 C11 123.3(4) ?
N1 C1 C2 123.2(5) ?
N1 C1 H11A 118.4 ?
C2 C1 H11A 118.4 ?
C14 C13 C18 119.2(4) ?
C14 C13 C19 121.4(4) ?
C18 C13 C19 119.4(4) ?
C17 C18 C13 120.2(4) ?
C17 C18 H35A 119.9 ?
C13 C18 H35A 119.9 ?
C13 C14 C15 120.8(4) ?
C13 C14 H33A 119.6 ?
C15 C14 H33A 119.6 ?
C3 C4 C11 119.9(5) ?
C3 C4 H14A 120.0 ?
C11 C4 H14A 120.0 ?
C8 C7 C12 120.1(5) ?
C8 C7 H17A 119.9 ?
C12 C7 H17A 119.9 ?
C8 C9 C10 117.5(5) ?
C8 C9 H19A 121.2 ?
C10 C9 H19A 121.2 ?
C3 C2 C1 117.5(6) ?
C3 C2 H12A 121.3 ?
C1 C2 H12A 121.3 ?
C9 C8 C7 119.7(5) ?
C9 C8 H18A 120.2 ?
C7 C8 H18A 120.2 ?
C4 C3 C2 120.1(5) ?
C4 C3 H13A 120.0 ?
C2 C3 H13A 120.0 ?

loop_
_geom_bond_atom_site_label_1
_geom_bond_atom_site_label_2
_geom_bond_distance
_geom_bond_publ_flag
Zn1 O5W 2.034(3) yes
Zn1 O6W 2.040(3) yes
Zn1 O7W 2.126(4) yes
Zn1 N1 2.143(4) yes
Zn1 O8W 2.147(4) yes
Zn1 N2 2.164(4) yes
O8W H4 0.84(2) ?
O8W H2 0.85(2) ?
O4 C20 1.266(5) ?
O7W H7 0.84(2) ?
O7W H3 0.85(2) ?
O6W H6 0.85(2) ?
O6W H1 0.84(2) ?
O2 C19 1.257(5) ?
N1 C11 1.341(6) ?
N1 C1 1.345(6) ?
O5W H5 0.85(2) ?
O5W H11 0.84(2) ?
O3 C20 1.240(5) ?
C10 N2 1.330(6) ?
C10 C9 1.392(8) ?
C10 H20A 0.9300 ?
N2 C12 1.336(6) ?
O1 C19 1.263(6) ?
C17 C18 1.390(6) ?
C17 C16 1.406(6) ?
C17 H36A 0.9300 ?
C20 C16 1.523(5) ?
C19 C13 1.501(6) ?
C15 C14 1.391(6) ?
C15 C16 1.391(6) ?
C15 H32A 0.9300 ?
C11 C4 1.395(7) ?
C11 C12 1.481(7) ?
C12 C7 1.394(7) ?
C1 C2 1.387(7) ?
C1 H11A 0.9300 ?
C13 C14 1.390(6) ?
C13 C18 1.400(6) ?
C18 H35A 0.9300 ?
C14 H33A 0.9300 ?
C4 C3 1.361(9) ?
C4 H14A 0.9300 ?
C7 C8 1.368(9) ?
C7 H17A 0.9300 ?
C9 C8 1.364(9) ?
C9 H19A 0.9300 ?
C2 C3 1.375(9) ?
C2 H12A 0.9300 ?
C8 H18A 0.9300 ?
C3 H13A 0.9300 ?

loop_
_geom_hbond_atom_site_label_D
_geom_hbond_atom_site_label_H
_geom_hbond_atom_site_label_A
_geom_hbond_site_symmetry_A
_geom_hbond_distance_DH
_geom_hbond_distance_HA
_geom_hbond_distance_DA
_geom_hbond_angle_DHA
O7W H7 O2 1_655 0.84(2) 1.95(4) 2.749(5) 159(8)
O6W H6 O1 . 0.85(2) 1.78(2) 2.638(5) 178(9)
O5W H5 O4 1_654 0.85(2) 1.80(3) 2.643(4) 167(8)
O8W H4 O3 1_554 0.84(2) 2.09(6) 2.803(5) 142(8)
O7W H3 O3 1_654 0.85(2) 1.90(3) 2.732(5) 166(8)
O8W H2 O2 . 0.85(2) 1.90(2) 2.745(5) 170(8)
O6W H1 O4 4_675 0.84(2) 1.90(3) 2.706(5) 160(8)
O5W H11 O1 4_575 0.84(2) 1.87(2) 2.710(5) 171(8)
